data_4062789
loop_
_publ_author_name
'Hetterscheid, Dennis G.H.'
'Smits, Jan M. M.'
'de Bruin, Bas'

_publ_section_title
;
Rhodium \h^1^-Norbornenyl Copmplexes; Possibilities for Catalitic
Oxidation of Norbornadiene to Norbornenone
;
_journal_name_full Organometallics
_journal_paper_doi 10.1021/om049654x
_journal_year 2004
_chemical_formula_sum 'C20 H23 F6 N3 P Rh'
_chemical_formula_weight 553.29
_space_group_IT_number 14
_symmetry_cell_setting monoclinic
_symmetry_space_group_name_Hall '-P 2yn'
_symmetry_space_group_name_H-M 'P 1 21/n 1'
_cell_angle_alpha 90.00
_cell_angle_beta 93.947(12)
_cell_angle_gamma 90.00
_cell_formula_units_Z 4
_cell_length_a 10.8225(12)
_cell_length_b 13.335(2)
_cell_length_c 14.711(3)
_cell_measurement_temperature 208(2)
_cell_volume 2118.0(6)
_diffrn_ambient_temperature 208(2)
_exptl_crystal_density_diffrn 1.735
_refine_ls_R_factor_obs 0.0265
_refine_ls_wR_factor_obs 0.0576
_cod_depositor_comments
;
The following automatic conversions were performed:
'_geom_bond_publ_flag' value 'Y' changed to 'y' according to
'/home/saulius/struct/CIF-dictionaries/cif_core.dic' dictionary named
'cif_core.dic' version 2.4.1 from 2010-06-29 (44 times).

Automatic conversion script
Id: cif_fix_enum 1527 2010-12-29 10:47:43Z saulius 
;
_cod_original_sg_symbol_H-M 'P 21/n'
_cod_database_code 4062789

loop_
_symmetry_equiv_pos_as_xyz
'x, y, z'
'-x+1/2, y+1/2, -z+1/2'
'-x, -y, -z'
'x-1/2, -y-1/2, z-1/2'

loop_
_atom_site_label
_atom_site_type_symbol
_atom_site_fract_x
_atom_site_fract_y
_atom_site_fract_z
_atom_site_U_iso_or_equiv
_atom_site_adp_type
_atom_site_occupancy
_atom_site_calc_flag
_atom_site_refinement_flags
_atom_site_disorder_assembly
_atom_site_disorder_group
Rh1 Rh 0.246448(15) 0.209243(13) 0.380466(11) 0.02330(6) Uani 1 d . . .
N1 N 0.32203(16) 0.14911(14) 0.24892(12) 0.0282(4) Uani 1 d . . .
N2 N 0.19022(17) 0.06753(14) 0.42120(13) 0.0294(4) Uani 1 d . . .
N3 N 0.08671(17) 0.17949(15) 0.27952(13) 0.0314(4) Uani 1 d . . .
H3A H 0.0196 0.2167 0.2947 0.038 Uiso 1 calc R . .
C1 C 0.2288(2) 0.38567(18) 0.47738(17) 0.0343(5) Uani 1 d . . .
H1 H 0.1586 0.4236 0.5001 0.041 Uiso 1 calc R . .
C2 C 0.2291(2) 0.36994(17) 0.37489(16) 0.0312(5) Uani 1 d . . .
H2 H 0.1612 0.3765 0.3319 0.037 Uiso 1 calc R . .
C3 C 0.3487(2) 0.34422(17) 0.35735(16) 0.0329(5) Uani 1 d . . .
H3 H 0.3782 0.3300 0.3001 0.039 Uiso 1 calc R . .
C4 C 0.4234(2) 0.34350(18) 0.44916(18) 0.0360(6) Uani 1 d . . .
H4 H 0.5147 0.3463 0.4485 0.043 Uiso 1 calc R . .
C5 C 0.3670(2) 0.24950(19) 0.48938(15) 0.0315(5) Uani 1 d . . .
H5 H 0.4058 0.1871 0.5001 0.038 Uiso 1 calc R . .
C6 C 0.2437(2) 0.27617(18) 0.50719(15) 0.0322(5) Uani 1 d . . .
H6 H 0.1840 0.2351 0.5320 0.039 Uiso 1 calc R . .
C7 C 0.3597(2) 0.42762(19) 0.49981(18) 0.0394(6) Uani 1 d . . .
H7A H 0.3719 0.4940 0.4733 0.047 Uiso 1 calc R . .
H7B H 0.3834 0.4285 0.5653 0.047 Uiso 1 calc R . .
C11 C 0.1229(2) 0.2107(2) 0.18927(16) 0.0380(6) Uani 1 d . . .
H11A H 0.1235 0.2841 0.1855 0.046 Uiso 1 calc R . .
H11B H 0.0626 0.1854 0.1420 0.046 Uiso 1 calc R . .
C12 C 0.2496(2) 0.17049(18) 0.17359(15) 0.0303(5) Uani 1 d . . .
C13 C 0.2898(2) 0.15779(19) 0.08718(16) 0.0379(6) Uani 1 d . . .
H13 H 0.2374 0.1730 0.0354 0.046 Uiso 1 calc R . .
C14 C 0.4075(3) 0.1226(2) 0.07824(18) 0.0430(6) Uani 1 d . . .
H14 H 0.4371 0.1140 0.0202 0.052 Uiso 1 calc R . .
C15 C 0.4813(2) 0.10007(19) 0.15487(18) 0.0394(6) Uani 1 d . . .
H15 H 0.5621 0.0757 0.1496 0.047 Uiso 1 calc R . .
C16 C 0.4367(2) 0.11329(17) 0.24018(16) 0.0307(5) Uani 1 d . . .
C17 C 0.5133(2) 0.0891(2) 0.32542(18) 0.0439(6) Uani 1 d . . .
H17A H 0.5348 0.1507 0.3579 0.066 Uiso 1 calc R . .
H17B H 0.5883 0.0551 0.3102 0.066 Uiso 1 calc R . .
H17C H 0.4665 0.0460 0.3636 0.066 Uiso 1 calc R . .
C21 C 0.0550(2) 0.0720(2) 0.28196(17) 0.0378(6) Uani 1 d . . .
H21A H 0.0915 0.0380 0.2312 0.045 Uiso 1 calc R . .
H21B H -0.0351 0.0647 0.2734 0.045 Uiso 1 calc R . .
C22 C 0.0996(2) 0.02181(18) 0.36933(16) 0.0306(5) Uani 1 d . . .
C23 C 0.0510(2) -0.06938(19) 0.39505(19) 0.0399(6) Uani 1 d . . .
H23 H -0.0123 -0.1003 0.3581 0.048 Uiso 1 calc R . .
C24 C 0.0956(2) -0.11423(19) 0.4746(2) 0.0444(6) Uani 1 d . . .
H24 H 0.0629 -0.1757 0.4930 0.053 Uiso 1 calc R . .
C25 C 0.1892(2) -0.06766(19) 0.5273(2) 0.0437(6) Uani 1 d . . .
H25 H 0.2224 -0.0973 0.5816 0.052 Uiso 1 calc R . .
C26 C 0.2329(2) 0.02264(19) 0.49893(17) 0.0365(6) Uani 1 d . . .
H26 H 0.2956 0.0547 0.5355 0.044 Uiso 1 calc R . .
P1 P 0.77924(6) 0.33681(5) 0.28839(4) 0.03452(15) Uani 1 d . . .
F1A F 0.9012(6) 0.3525(7) 0.3474(5) 0.122(3) Uani 0.614(17) d P A 1
F1B F 0.9199(5) 0.3668(4) 0.2845(18) 0.113(7) Uani 0.386(17) d P A 2
F2A F 0.6412(13) 0.3157(8) 0.294(2) 0.105(9) Uani 0.268(18) d P A 3
F2B F 0.6555(7) 0.3109(3) 0.2330(6) 0.101(3) Uani 0.732(18) d P A 4
F3A F 0.8587(6) 0.3503(4) 0.2057(3) 0.088(3) Uani 0.573(9) d P A 5
F3B F 0.7529(8) 0.4048(8) 0.2022(5) 0.119(4) Uani 0.427(9) d P A 6
F4A F 0.8163(7) 0.2254(7) 0.2957(14) 0.122(6) Uani 0.430(16) d P A 7
F4B F 0.8044(7) 0.2315(7) 0.2451(7) 0.112(3) Uani 0.570(16) d P A 8
F5A F 0.7058(6) 0.3149(10) 0.3732(4) 0.123(4) Uani 0.569(16) d P A 9
F5B F 0.795(3) 0.2753(6) 0.3729(6) 0.182(11) Uani 0.431(16) d P A 10
F6A F 0.7612(16) 0.4303(10) 0.3435(11) 0.142(6) Uani 0.43(3) d P A 11
F6B F 0.7479(5) 0.4498(7) 0.294(2) 0.139(7) Uani 0.57(3) d P A 12

loop_
_atom_site_aniso_label
_atom_site_aniso_U_11
_atom_site_aniso_U_22
_atom_site_aniso_U_33
_atom_site_aniso_U_23
_atom_site_aniso_U_13
_atom_site_aniso_U_12
Rh1 0.02124(9) 0.02480(9) 0.02332(9) -0.00035(7) -0.00249(6) -0.00186(7)
N1 0.0260(9) 0.0303(10) 0.0277(9) -0.0038(8) -0.0017(7) 0.0010(8)
N2 0.0248(9) 0.0291(10) 0.0339(10) -0.0003(8) -0.0015(8) -0.0025(8)
N3 0.0232(9) 0.0386(11) 0.0318(10) -0.0018(8) -0.0031(8) 0.0044(8)
C1 0.0303(12) 0.0323(13) 0.0411(13) -0.0083(11) 0.0091(10) 0.0008(10)
C2 0.0311(12) 0.0247(11) 0.0372(13) 0.0027(10) -0.0011(10) -0.0006(10)
C3 0.0401(13) 0.0255(12) 0.0343(12) -0.0019(10) 0.0115(10) -0.0064(10)
C4 0.0247(11) 0.0322(13) 0.0510(15) -0.0097(11) 0.0009(10) -0.0051(10)
C5 0.0324(12) 0.0298(11) 0.0310(12) -0.0051(10) -0.0071(10) -0.0003(10)
C6 0.0356(12) 0.0348(14) 0.0264(11) -0.0025(9) 0.0036(9) -0.0072(10)
C7 0.0380(13) 0.0316(13) 0.0480(15) -0.0116(11) -0.0013(11) -0.0043(11)
C11 0.0351(12) 0.0459(14) 0.0315(12) 0.0029(12) -0.0090(10) 0.0056(12)
C12 0.0330(12) 0.0297(12) 0.0275(12) -0.0008(9) -0.0023(9) -0.0028(10)
C13 0.0468(14) 0.0400(15) 0.0266(12) 0.0021(11) -0.0005(11) -0.0082(12)
C14 0.0543(16) 0.0429(15) 0.0336(13) -0.0042(12) 0.0153(12) -0.0066(13)
C15 0.0365(13) 0.0388(14) 0.0443(14) -0.0046(12) 0.0124(11) 0.0001(11)
C16 0.0286(11) 0.0273(12) 0.0364(12) -0.0040(10) 0.0029(9) 0.0010(9)
C17 0.0314(13) 0.0526(16) 0.0467(15) -0.0052(13) -0.0046(11) 0.0111(12)
C21 0.0291(12) 0.0458(15) 0.0378(13) -0.0094(11) -0.0034(10) -0.0096(11)
C22 0.0237(11) 0.0305(12) 0.0377(13) -0.0079(10) 0.0026(9) -0.0025(9)
C23 0.0331(13) 0.0334(13) 0.0537(16) -0.0143(12) 0.0074(11) -0.0086(11)
C24 0.0458(15) 0.0244(13) 0.0642(18) 0.0012(12) 0.0121(13) -0.0028(11)
C25 0.0413(14) 0.0342(14) 0.0554(17) 0.0110(12) 0.0002(12) 0.0020(12)
C26 0.0321(12) 0.0350(13) 0.0413(14) 0.0079(11) -0.0056(10) -0.0034(10)
P1 0.0312(3) 0.0447(4) 0.0275(3) 0.0011(3) 0.0009(2) 0.0037(3)
F1A 0.036(3) 0.234(9) 0.094(5) -0.055(4) -0.016(2) -0.015(3)
F1B 0.024(3) 0.045(4) 0.27(2) -0.019(6) 0.027(6) 0.003(2)
F2A 0.051(6) 0.084(7) 0.19(2) -0.007(10) 0.071(10) -0.031(5)
F2B 0.081(4) 0.100(3) 0.113(5) -0.006(3) -0.064(3) 0.008(2)
F3A 0.118(5) 0.094(4) 0.056(3) 0.004(2) 0.045(3) -0.031(3)
F3B 0.111(7) 0.145(8) 0.094(5) 0.084(5) -0.041(4) -0.025(6)
F4A 0.044(4) 0.050(5) 0.276(15) 0.091(7) 0.047(6) 0.018(3)
F4B 0.083(4) 0.110(5) 0.143(6) -0.101(5) 0.003(4) 0.003(4)
F5A 0.083(4) 0.242(11) 0.051(3) -0.017(4) 0.046(3) -0.028(4)
F5B 0.43(3) 0.053(5) 0.051(4) 0.033(3) -0.052(9) -0.020(8)
F6A 0.258(18) 0.050(5) 0.123(9) -0.035(5) 0.063(7) 0.021(6)
F6B 0.057(4) 0.044(3) 0.316(18) -0.047(7) 0.016(5) 0.011(2)

loop_
_geom_bond_atom_site_label_1
_geom_bond_atom_site_label_2
_geom_bond_distance
_geom_bond_site_symmetry_2
_geom_bond_publ_flag
Rh1 C5 2.066(2) . y
Rh1 C6 2.069(2) . y
Rh1 N2 2.0859(19) . y
Rh1 C3 2.152(2) . y
Rh1 C2 2.152(2) . y
Rh1 N3 2.2356(18) . y
Rh1 N1 2.2967(18) . y
N1 C12 1.343(3) . y
N1 C16 1.344(3) . y
N2 C26 1.344(3) . y
N2 C22 1.347(3) . y
N3 C11 1.470(3) . y
N3 C21 1.475(3) . y
C1 C2 1.523(3) . y
C1 C6 1.530(3) . y
C1 C7 1.538(3) . y
C2 C3 1.380(3) . y
C3 C4 1.526(3) . y
C4 C5 1.531(4) . y
C4 C7 1.536(3) . y
C5 C6 1.422(3) . y
C11 C12 1.505(3) . y
C12 C13 1.382(3) . y
C13 C14 1.373(4) . y
C14 C15 1.369(4) . y
C15 C16 1.387(3) . y
C16 C17 1.490(3) . y
C21 C22 1.499(3) . y
C22 C23 1.388(3) . y
C23 C24 1.373(4) . y
C24 C25 1.380(4) . y
C25 C26 1.369(3) . y
P1 F5B 1.489(6) . y
P1 F6A 1.507(10) . y
P1 F2A 1.528(11) . y
P1 F4A 1.541(8) . y
P1 F1A 1.543(4) . y
P1 F6B 1.547(8) . y
P1 F3A 1.548(3) . y
P1 F5A 1.552(5) . y
P1 F2B 1.558(4) . y
P1 F3B 1.569(5) . y
P1 F4B 1.573(6) . y
P1 F1B 1.579(6) . y
